data_2216275
loop_
_publ_author_name
'Habibi, Mohammad Hossein'
'Lalegani, Arash'
'Mokhtari, Reza'
'Montazerozohori, Morteza'
'Harrington, Ross W.'
'Clegg, William'

_publ_section_title
{<i>N</i>,<i>N</i>'-Bis[3-(2-nitrophenyl)prop-2-enylidene]ethylenediamine-\k^2^<i>N</i>,<i>N</i>'}chlorido(triphenylphosphine-\k<i>P</i>)copper(I)
_journal_coeditor_code BT2559
_journal_issue 12
_journal_name_full 'Acta Crystallographica Section E'
_journal_page_first m2933
_journal_page_last m2934
_journal_paper_doi 10.1107/S1600536807056267
_journal_volume 63
_journal_year 2007
_chemical_formula_iupac '[Cu Cl (C20 H18 N4 O4) (C18 H15 P)]'
_chemical_formula_moiety 'C38 H33 Cl Cu N4 O4 P'
_chemical_formula_sum 'C38 H33 Cl Cu N4 O4 P'
_chemical_formula_weight 739.64
_chemical_name_systematic
;
{N,N'-Bis[3-(2-nitrophenyl)prop-2-enylidene]ethylenediamine-
\k^2^N,N'}chlorido(triphenylphosphine-\kP)copper(I)
;
_space_group_IT_number 2
_symmetry_cell_setting triclinic
_symmetry_space_group_name_Hall '-P 1'
_symmetry_space_group_name_H-M 'P -1'
_atom_sites_solution_hydrogens geom
_atom_sites_solution_primary direct
_atom_sites_solution_secondary difmap
_audit_creation_method SHELXL-97
_cell_angle_alpha 100.338(3)
_cell_angle_beta 90.767(3)
_cell_angle_gamma 103.499(3)
_cell_formula_units_Z 4
_cell_length_a 8.4684(10)
_cell_length_b 16.5749(19)
_cell_length_c 26.321(3)
_cell_measurement_reflns_used 6328
_cell_measurement_temperature 150(2)
_cell_measurement_theta_max 26.5
_cell_measurement_theta_min 2.5
_cell_volume 3528.2(7)
_computing_cell_refinement 'SAINT (Bruker, 2001)'
_computing_data_collection 'GEMINI and SMART (Bruker, 2001)'
_computing_data_reduction SAINT
_computing_molecular_graphics SHELXTL
_computing_publication_material 'SHELXTL and local programs'
_computing_structure_refinement SHELXTL
_computing_structure_solution 'SHELXTL (Bruker, 2005)'
_diffrn_ambient_temperature 150(2)
_diffrn_measured_fraction_theta_full 0.989
_diffrn_measured_fraction_theta_max 0.940
_diffrn_measurement_device_type 'Bruker SMART 1K CCD diffractometer'
_diffrn_measurement_method 'thin-slice \w scans'
_diffrn_radiation_monochromator graphite
_diffrn_radiation_source 'sealed tube'
_diffrn_radiation_type MoK\a
_diffrn_radiation_wavelength 0.71073
_diffrn_reflns_av_R_equivalents 0.0469
_diffrn_reflns_av_sigmaI/netI 0.0852
_diffrn_reflns_limit_h_max 11
_diffrn_reflns_limit_h_min -11
_diffrn_reflns_limit_k_max 21
_diffrn_reflns_limit_k_min -22
_diffrn_reflns_limit_l_max 35
_diffrn_reflns_limit_l_min -34
_diffrn_reflns_number 56982
_diffrn_reflns_theta_full 26.00
_diffrn_reflns_theta_max 28.35
_diffrn_reflns_theta_min 1.38
_diffrn_standards_number 0
_exptl_absorpt_coefficient_mu 0.786
_exptl_absorpt_correction_T_max 0.901
_exptl_absorpt_correction_T_min 0.753
_exptl_absorpt_correction_type multi-scan
_exptl_absorpt_process_details '(TWINABS; Bruker, 2005)'
_exptl_crystal_colour red
_exptl_crystal_density_diffrn 1.392
_exptl_crystal_density_method 'not measured'
_exptl_crystal_description rod
_exptl_crystal_F_000 1528
_exptl_crystal_size_max 0.34
_exptl_crystal_size_mid 0.10
_exptl_crystal_size_min 0.10
_refine_diff_density_max 0.591
_refine_diff_density_min -0.526
_refine_ls_extinction_method none
_refine_ls_goodness_of_fit_ref 1.098
_refine_ls_hydrogen_treatment constr
_refine_ls_matrix_type full
_refine_ls_number_parameters 884
_refine_ls_number_reflns 33770
_refine_ls_number_restraints 0
_refine_ls_restrained_S_all 1.098
_refine_ls_R_factor_all 0.0997
_refine_ls_R_factor_gt 0.0505
_refine_ls_shift/su_max 0.001
_refine_ls_shift/su_mean 0.000
_refine_ls_structure_factor_coef Fsqd
_refine_ls_weighting_details 'calc w=1/[\s^2^(Fo^2^)+(0.0326P)^2^+12.0057P] where P=(Fo^2^+2Fc^2^)/3'
_refine_ls_weighting_scheme calc
_refine_ls_wR_factor_gt 0.1037
_refine_ls_wR_factor_ref 0.1318
_reflns_number_gt 21591
_reflns_number_total 33770
_reflns_threshold_expression I>2\s(I)
_cod_data_source_file bt2559.cif
_cod_data_source_block I
_cod_database_code 2216275

loop_
_symmetry_equiv_pos_as_xyz
'x, y, z'
'-x, -y, -z'

loop_
_atom_site_type_symbol
_atom_site_label
_atom_site_fract_x
_atom_site_fract_y
_atom_site_fract_z
_atom_site_U_iso_or_equiv
_atom_site_adp_type
_atom_site_calc_flag
_atom_site_refinement_flags
_atom_site_occupancy
Cu Cu1 0.83930(6) 0.34287(3) 0.286307(18) 0.02188(11) Uani d . 1
Cl Cl1 0.75924(14) 0.43883(7) 0.35090(4) 0.0358(3) Uani d . 1
P P1 0.64450(12) 0.24294(6) 0.24358(4) 0.0224(2) Uani d . 1
O O1 1.0781(5) 0.3844(3) -0.03731(13) 0.0585(10) Uani d . 1
O O2 1.1042(4) 0.3616(3) 0.03932(13) 0.0568(10) Uani d . 1
O O3 1.1143(5) 0.1011(2) 0.45215(13) 0.0517(9) Uani d . 1
O O4 1.0924(5) 0.0893(3) 0.53202(13) 0.0673(12) Uani d . 1
N N1 1.0290(4) 0.3818(2) 0.00601(13) 0.0339(8) Uani d . 1
N N2 1.0061(4) 0.42440(19) 0.24764(11) 0.0191(6) Uani d . 1
N N3 1.0506(4) 0.3350(2) 0.32407(12) 0.0235(7) Uani d . 1
N N4 1.0422(6) 0.1050(2) 0.49193(15) 0.0448(10) Uani d . 1
C C1 0.8713(5) 0.4016(2) 0.01746(15) 0.0256(9) Uani d . 1
C C2 0.7680(6) 0.3977(3) -0.02449(16) 0.0336(10) Uani d . 1
H H2 0.8032 0.3880 -0.0587 0.040 Uiso calc R 1
C C3 0.6144(6) 0.4082(3) -0.01604(18) 0.0409(12) Uani d . 1
H H3 0.5425 0.4063 -0.0445 0.049 Uiso calc R 1
C C4 0.5639(5) 0.4213(3) 0.03352(18) 0.0411(12) Uani d . 1
H H4 0.4553 0.4256 0.0391 0.049 Uiso calc R 1
C C5 0.6702(5) 0.4284(3) 0.07542(17) 0.0346(10) Uani d . 1
H H5 0.6345 0.4396 0.1095 0.042 Uiso calc R 1
C C6 0.8286(5) 0.4194(3) 0.06863(15) 0.0266(9) Uani d . 1
C C7 0.9412(5) 0.4376(2) 0.11454(14) 0.0229(8) Uani d . 1
H H7 1.0504 0.4668 0.1113 0.028 Uiso calc R 1
C C8 0.9034(5) 0.4169(2) 0.16037(14) 0.0226(8) Uani d . 1
H H8 0.7985 0.3837 0.1648 0.027 Uiso calc R 1
C C9 1.0244(4) 0.4455(2) 0.20336(14) 0.0203(8) Uani d . 1
H H9 1.1243 0.4826 0.1982 0.024 Uiso calc R 1
C C10 1.1457(5) 0.4580(2) 0.28535(14) 0.0226(8) Uani d . 1
H H10A 1.1164 0.4960 0.3153 0.027 Uiso calc R 1
H H10B 1.2383 0.4907 0.2693 0.027 Uiso calc R 1
C C11 1.1923(5) 0.3841(2) 0.30284(16) 0.0254(9) Uani d . 1
H H11A 1.2282 0.3482 0.2732 0.030 Uiso calc R 1
H H11B 1.2832 0.4049 0.3296 0.030 Uiso calc R 1
C C12 1.0730(5) 0.3071(2) 0.36506(15) 0.0240(8) Uani d . 1
H H12 1.1806 0.3186 0.3799 0.029 Uiso calc R 1
C C13 0.9426(5) 0.2589(2) 0.38981(15) 0.0253(9) Uani d . 1
H H13 0.8338 0.2496 0.3765 0.030 Uiso calc R 1
C C14 0.9718(5) 0.2269(2) 0.43105(15) 0.0280(9) Uani d . 1
H H14 1.0824 0.2355 0.4425 0.034 Uiso calc R 1
C C15 0.8494(5) 0.1802(3) 0.46016(15) 0.0307(10) Uani d . 1
C C16 0.6903(6) 0.1909(3) 0.46014(18) 0.0402(11) Uani d . 1
H H16 0.6606 0.2265 0.4390 0.048 Uiso calc R 1
C C17 0.5754(7) 0.1512(3) 0.4900(2) 0.0514(14) Uani d . 1
H H17 0.4680 0.1593 0.4889 0.062 Uiso calc R 1
C C18 0.6156(8) 0.0994(3) 0.5217(2) 0.0566(16) Uani d . 1
H H18 0.5370 0.0735 0.5429 0.068 Uiso calc R 1
C C19 0.7692(7) 0.0860(3) 0.52203(19) 0.0513(14) Uani d . 1
H H19 0.7975 0.0500 0.5431 0.062 Uiso calc R 1
C C20 0.8817(6) 0.1251(3) 0.49173(16) 0.0364(11) Uani d . 1
C C21 0.5196(4) 0.2838(2) 0.20235(16) 0.0251(9) Uani d . 1
C C22 0.5105(4) 0.3673(2) 0.21791(15) 0.0229(8) Uani d . 1
H H22 0.5700 0.4004 0.2484 0.028 Uiso calc R 1
C C23 0.4149(4) 0.4027(2) 0.18919(15) 0.0249(8) Uani d . 1
H H23 0.4096 0.4597 0.2001 0.030 Uiso calc R 1
C C24 0.3283(5) 0.3553(3) 0.14503(17) 0.0372(11) Uani d . 1
H H24 0.2624 0.3794 0.1256 0.045 Uiso calc R 1
C C25 0.3372(6) 0.2727(3) 0.1291(2) 0.0568(16) Uani d . 1
H H25 0.2769 0.2399 0.0986 0.068 Uiso calc R 1
C C26 0.4333(6) 0.2373(3) 0.1570(2) 0.0500(14) Uani d . 1
H H26 0.4405 0.1807 0.1452 0.060 Uiso calc R 1
C C27 0.4928(5) 0.1833(2) 0.28019(17) 0.0306(10) Uani d . 1
C C28 0.3288(6) 0.1827(3) 0.2772(2) 0.0466(13) Uani d . 1
H H28 0.2898 0.2127 0.2542 0.056 Uiso calc R 1
C C29 0.2206(7) 0.1381(3) 0.3078(3) 0.068(2) Uani d . 1
H H29 0.1086 0.1383 0.3056 0.082 Uiso calc R 1
C C30 0.2747(8) 0.0944(3) 0.3407(2) 0.0664(19) Uani d . 1
H H30 0.2003 0.0641 0.3613 0.080 Uiso calc R 1
C C31 0.4375(8) 0.0938(3) 0.3442(2) 0.0561(16) Uani d . 1
H H31 0.4752 0.0632 0.3671 0.067 Uiso calc R 1
C C32 0.5456(6) 0.1383(3) 0.31390(17) 0.0394(11) Uani d . 1
H H32 0.6575 0.1379 0.3163 0.047 Uiso calc R 1
C C33 0.7079(5) 0.1586(2) 0.20031(15) 0.0250(9) Uani d . 1
C C34 0.6046(6) 0.0798(3) 0.18249(18) 0.0379(11) Uani d . 1
H H34 0.4959 0.0686 0.1930 0.045 Uiso calc R 1
C C35 0.6569(7) 0.0172(3) 0.14974(17) 0.0438(12) Uani d . 1
H H35 0.5847 -0.0365 0.1380 0.053 Uiso calc R 1
C C36 0.8133(7) 0.0332(3) 0.13436(18) 0.0480(14) Uani d . 1
H H36 0.8496 -0.0092 0.1116 0.058 Uiso calc R 1
C C37 0.9172(6) 0.1104(4) 0.1519(2) 0.0571(16) Uani d . 1
H H37 1.0258 0.1210 0.1414 0.068 Uiso calc R 1
C C38 0.8655(5) 0.1734(3) 0.18492(17) 0.0373(11) Uani d . 1
H H38 0.9388 0.2267 0.1969 0.045 Uiso calc R 1
Cu Cu2 0.48633(6) 0.68749(3) 0.219149(18) 0.02083(11) Uani d . 1
Cl Cl2 0.33758(12) 0.58831(6) 0.15118(4) 0.0274(2) Uani d . 1
P P2 0.38212(12) 0.79103(6) 0.25379(4) 0.0202(2) Uani d . 1
O O5 0.9162(6) 0.9170(3) -0.04751(15) 0.0868(16) Uani d . 1
O O6 0.9493(5) 0.8923(2) 0.02872(15) 0.0607(10) Uani d . 1
O O7 0.7323(4) 0.6617(3) 0.47157(14) 0.0558(10) Uani d . 1
O O8 0.6781(5) 0.5964(2) 0.53537(13) 0.0609(11) Uani d . 1
N N5 0.8623(6) 0.8960(3) -0.00768(16) 0.0504(12) Uani d . 1
N N6 0.7106(4) 0.7103(2) 0.18252(12) 0.0226(7) Uani d . 1
N N7 0.6010(4) 0.61720(19) 0.25880(11) 0.0192(6) Uani d . 1
N N8 0.6364(5) 0.6220(3) 0.49759(14) 0.0396(9) Uani d . 1
C C39 0.6849(6) 0.8767(3) -0.00442(16) 0.0394(11) Uani d . 1
C C40 0.5976(9) 0.9098(3) -0.0364(2) 0.0591(16) Uani d . 1
H H40 0.6521 0.9428 -0.0599 0.071 Uiso calc R 1
C C41 0.4332(9) 0.8953(4) -0.0344(2) 0.0669(19) Uani d . 1
H H41 0.3727 0.9179 -0.0565 0.080 Uiso calc R 1
C C42 0.3541(7) 0.8476(4) -0.0002(2) 0.0568(15) Uani d . 1
H H42 0.2394 0.8381 0.0016 0.068 Uiso calc R 1
C C43 0.4423(6) 0.8134(3) 0.03156(18) 0.0402(11) Uani d . 1
H H43 0.3865 0.7799 0.0545 0.048 Uiso calc R 1
C C44 0.6106(6) 0.8273(3) 0.03047(15) 0.0309(10) Uani d . 1
C C45 0.6958(5) 0.7858(3) 0.06340(16) 0.0295(9) Uani d . 1
H H45 0.7908 0.7699 0.0507 0.035 Uiso calc R 1
C C46 0.6514(5) 0.7686(2) 0.10935(15) 0.0258(9) Uani d . 1
H H46 0.5569 0.7834 0.1233 0.031 Uiso calc R 1
C C47 0.7452(5) 0.7276(2) 0.13830(15) 0.0251(9) Uani d . 1
H H47 0.8383 0.7128 0.1233 0.030 Uiso calc R 1
C C48 0.8224(5) 0.6720(3) 0.20750(16) 0.0270(9) Uani d . 1
H H48A 0.8813 0.7124 0.2379 0.032 Uiso calc R 1
H H48B 0.9033 0.6570 0.1830 0.032 Uiso calc R 1
C C49 0.7239(4) 0.5931(2) 0.22429(14) 0.0226(8) Uani d . 1
H H49A 0.6702 0.5513 0.1937 0.027 Uiso calc R 1
H H49B 0.7962 0.5672 0.2426 0.027 Uiso calc R 1
C C50 0.6007(4) 0.5961(2) 0.30332(14) 0.0204(8) Uani d . 1
H H50 0.6753 0.5640 0.3101 0.024 Uiso calc R 1
C C51 0.4960(4) 0.6171(2) 0.34397(14) 0.0210(8) Uani d . 1
H H51 0.4176 0.6479 0.3387 0.025 Uiso calc R 1
C C52 0.5109(5) 0.5926(2) 0.38895(14) 0.0231(8) Uani d . 1
H H52 0.5981 0.5667 0.3929 0.028 Uiso calc R 1
C C53 0.4080(5) 0.6011(2) 0.43307(15) 0.0251(9) Uani d . 1
C C54 0.2416(5) 0.5938(3) 0.42456(17) 0.0339(10) Uani d . 1
H H54 0.1993 0.5913 0.3906 0.041 Uiso calc R 1
C C55 0.1368(6) 0.5901(3) 0.4644(2) 0.0442(12) Uani d . 1
H H55 0.0248 0.5870 0.4577 0.053 Uiso calc R 1
C C56 0.1947(7) 0.5908(3) 0.51386(18) 0.0448(13) Uani d . 1
H H56 0.1216 0.5852 0.5408 0.054 Uiso calc R 1
C C57 0.3585(6) 0.5997(3) 0.52404(17) 0.0396(11) Uani d . 1
H H57 0.3997 0.6013 0.5581 0.047 Uiso calc R 1
C C58 0.4614(5) 0.6063(3) 0.48434(15) 0.0300(9) Uani d . 1
C C59 0.5387(5) 0.8755(2) 0.29209(16) 0.0260(9) Uani d . 1
C C60 0.5591(5) 0.8865(3) 0.34516(17) 0.0399(11) Uani d . 1
H H60 0.4832 0.8530 0.3638 0.048 Uiso calc R 1
C C61 0.6920(6) 0.9472(4) 0.3714(2) 0.0571(16) Uani d . 1
H H61 0.7036 0.9559 0.4081 0.068 Uiso calc R 1
C C62 0.8057(6) 0.9941(4) 0.3450(2) 0.0579(16) Uani d . 1
H H62 0.8959 1.0349 0.3632 0.069 Uiso calc R 1
C C63 0.7883(6) 0.9819(3) 0.2919(2) 0.0516(14) Uani d . 1
H H63 0.8668 1.0141 0.2733 0.062 Uiso calc R 1
C C64 0.6567(5) 0.9226(3) 0.26561(19) 0.0374(11) Uani d . 1
H H64 0.6465 0.9139 0.2289 0.045 Uiso calc R 1
C C65 0.2164(5) 0.7695(2) 0.29703(15) 0.0237(8) Uani d . 1
C C66 0.1528(5) 0.8326(3) 0.32549(18) 0.0387(11) Uani d . 1
H H66 0.1985 0.8901 0.3237 0.046 Uiso calc R 1
C C67 0.0240(6) 0.8127(3) 0.35622(19) 0.0474(13) Uani d . 1
H H67 -0.0199 0.8561 0.3750 0.057 Uiso calc R 1
C C68 -0.0414(5) 0.7288(3) 0.35961(18) 0.0414(12) Uani d . 1
H H68 -0.1272 0.7150 0.3818 0.050 Uiso calc R 1
C C69 0.0179(5) 0.6664(3) 0.33113(18) 0.0345(10) Uani d . 1
H H69 -0.0289 0.6091 0.3329 0.041 Uiso calc R 1
C C70 0.1455(5) 0.6858(3) 0.29972(16) 0.0273(9) Uani d . 1
H H70 0.1851 0.6416 0.2799 0.033 Uiso calc R 1
C C71 0.2946(4) 0.8436(2) 0.20901(15) 0.0229(8) Uani d . 1
C C72 0.2333(5) 0.7960(3) 0.16073(15) 0.0264(9) Uani d . 1
H H72 0.2440 0.7395 0.1514 0.032 Uiso calc R 1
C C73 0.1567(5) 0.8307(3) 0.12622(17) 0.0355(10) Uani d . 1
H H73 0.1157 0.7979 0.0933 0.043 Uiso calc R 1
C C74 0.1396(5) 0.9125(3) 0.1395(2) 0.0428(12) Uani d . 1
H H74 0.0875 0.9362 0.1157 0.051 Uiso calc R 1
C C75 0.1982(6) 0.9595(3) 0.1873(2) 0.0437(12) Uani d . 1
H H75 0.1853 1.0156 0.1965 0.052 Uiso calc R 1
C C76 0.2759(5) 0.9262(3) 0.22211(18) 0.0335(10) Uani d . 1
H H76 0.3165 0.9595 0.2550 0.040 Uiso calc R 1

loop_
_atom_site_aniso_label
_atom_site_aniso_U_11
_atom_site_aniso_U_22
_atom_site_aniso_U_33
_atom_site_aniso_U_12
_atom_site_aniso_U_13
_atom_site_aniso_U_23
Cu1 0.0202(2) 0.0233(2) 0.0237(2) 0.00567(19) 0.00173(19) 0.0080(2)
Cl1 0.0520(7) 0.0422(6) 0.0244(5) 0.0289(5) 0.0130(5) 0.0118(5)
P1 0.0201(5) 0.0194(5) 0.0292(5) 0.0062(4) 0.0052(4) 0.0065(4)
O1 0.071(3) 0.086(3) 0.0298(19) 0.039(2) 0.0203(18) 0.0127(19)
O2 0.047(2) 0.105(3) 0.0319(19) 0.044(2) 0.0029(16) 0.015(2)
O3 0.074(3) 0.064(2) 0.0325(19) 0.032(2) 0.0181(18) 0.0263(17)
O4 0.114(4) 0.079(3) 0.0304(19) 0.054(3) 0.006(2) 0.0242(19)
N1 0.038(2) 0.040(2) 0.0225(19) 0.0122(17) 0.0043(16) 0.0006(16)
N2 0.0204(16) 0.0194(16) 0.0179(16) 0.0042(13) 0.0009(13) 0.0051(13)
N3 0.0242(17) 0.0225(17) 0.0256(17) 0.0077(14) 0.0021(14) 0.0062(14)
N4 0.075(3) 0.037(2) 0.030(2) 0.021(2) 0.005(2) 0.0156(18)
C1 0.029(2) 0.028(2) 0.0202(19) 0.0060(17) -0.0012(17) 0.0063(17)
C2 0.049(3) 0.032(2) 0.019(2) 0.008(2) -0.0046(19) 0.0050(18)
C3 0.042(3) 0.048(3) 0.032(3) 0.008(2) -0.018(2) 0.009(2)
C4 0.027(2) 0.055(3) 0.043(3) 0.009(2) -0.007(2) 0.015(2)
C5 0.026(2) 0.051(3) 0.029(2) 0.010(2) 0.0010(18) 0.011(2)
C6 0.025(2) 0.032(2) 0.024(2) 0.0051(17) 0.0009(17) 0.0097(17)
C7 0.0190(19) 0.030(2) 0.0208(19) 0.0049(16) 0.0016(16) 0.0073(16)
C8 0.0194(19) 0.029(2) 0.0203(19) 0.0056(16) 0.0045(16) 0.0085(16)
C9 0.0202(19) 0.0208(19) 0.0207(19) 0.0047(15) 0.0036(15) 0.0061(15)
C10 0.023(2) 0.023(2) 0.0200(19) 0.0009(16) -0.0012(16) 0.0051(16)
C11 0.020(2) 0.032(2) 0.027(2) 0.0070(17) 0.0005(16) 0.0129(18)
C12 0.028(2) 0.023(2) 0.022(2) 0.0068(16) -0.0039(16) 0.0066(16)
C13 0.028(2) 0.026(2) 0.023(2) 0.0060(17) 0.0007(17) 0.0066(17)
C14 0.034(2) 0.024(2) 0.025(2) 0.0043(18) -0.0008(18) 0.0061(17)
C15 0.042(3) 0.025(2) 0.021(2) 0.0008(19) 0.0024(19) 0.0033(17)
C16 0.044(3) 0.035(3) 0.037(3) 0.001(2) 0.005(2) 0.005(2)
C17 0.045(3) 0.053(3) 0.045(3) -0.005(3) 0.012(2) -0.001(3)
C18 0.073(4) 0.047(3) 0.036(3) -0.012(3) 0.025(3) 0.004(2)
C19 0.081(4) 0.039(3) 0.031(3) 0.004(3) 0.020(3) 0.014(2)
C20 0.059(3) 0.028(2) 0.020(2) 0.006(2) 0.005(2) 0.0061(18)
C21 0.0173(19) 0.025(2) 0.033(2) 0.0060(16) 0.0014(17) 0.0047(17)
C22 0.0156(18) 0.025(2) 0.027(2) 0.0010(15) 0.0039(16) 0.0069(17)
C23 0.020(2) 0.025(2) 0.032(2) 0.0073(16) 0.0054(17) 0.0097(17)
C24 0.029(2) 0.051(3) 0.035(2) 0.021(2) -0.003(2) 0.004(2)
C25 0.057(3) 0.058(3) 0.051(3) 0.029(3) -0.031(3) -0.020(3)
C26 0.053(3) 0.037(3) 0.056(3) 0.022(2) -0.024(3) -0.014(2)
C27 0.033(2) 0.0165(19) 0.039(2) 0.0021(17) 0.015(2) 0.0012(18)
C28 0.034(3) 0.025(2) 0.082(4) 0.007(2) 0.026(3) 0.010(2)
C29 0.047(3) 0.032(3) 0.123(6) 0.008(2) 0.054(4) 0.005(3)
C30 0.080(5) 0.033(3) 0.072(4) -0.006(3) 0.057(4) -0.003(3)
C31 0.083(4) 0.036(3) 0.036(3) -0.012(3) 0.013(3) 0.004(2)
C32 0.049(3) 0.032(2) 0.029(2) -0.006(2) 0.008(2) 0.0038(19)
C33 0.029(2) 0.026(2) 0.026(2) 0.0138(17) 0.0073(17) 0.0112(17)
C34 0.049(3) 0.024(2) 0.042(3) 0.009(2) 0.020(2) 0.008(2)
C35 0.078(4) 0.030(2) 0.031(2) 0.024(3) 0.012(2) 0.009(2)
C36 0.070(4) 0.058(3) 0.028(2) 0.047(3) 0.000(2) -0.003(2)
C37 0.036(3) 0.092(5) 0.046(3) 0.035(3) 0.008(2) -0.006(3)
C38 0.029(2) 0.050(3) 0.033(2) 0.014(2) 0.005(2) 0.003(2)
Cu2 0.0235(2) 0.0225(2) 0.0186(2) 0.00857(19) 0.00131(19) 0.00512(19)
Cl2 0.0316(5) 0.0251(5) 0.0226(5) -0.0003(4) -0.0066(4) 0.0066(4)
P2 0.0199(5) 0.0207(5) 0.0203(5) 0.0054(4) -0.0003(4) 0.0041(4)
O5 0.111(4) 0.091(3) 0.037(2) -0.025(3) 0.031(2) 0.019(2)
O6 0.058(2) 0.069(3) 0.051(2) -0.001(2) 0.018(2) 0.022(2)
O7 0.038(2) 0.084(3) 0.039(2) -0.0008(19) -0.0085(16) 0.019(2)
O8 0.084(3) 0.063(2) 0.039(2) 0.024(2) -0.026(2) 0.0117(18)
N5 0.076(3) 0.034(2) 0.032(2) -0.008(2) 0.023(2) 0.0073(19)
N6 0.0194(16) 0.0241(17) 0.0228(17) 0.0009(13) 0.0000(13) 0.0061(14)
N7 0.0200(16) 0.0194(16) 0.0183(16) 0.0040(13) 0.0025(13) 0.0047(13)
N8 0.050(3) 0.045(2) 0.0229(19) 0.014(2) -0.0131(18) 0.0021(17)
C39 0.069(3) 0.028(2) 0.020(2) 0.009(2) 0.008(2) 0.0053(18)
C40 0.115(6) 0.038(3) 0.030(3) 0.027(3) 0.005(3) 0.013(2)
C41 0.115(6) 0.064(4) 0.037(3) 0.051(4) -0.012(3) 0.012(3)
C42 0.069(4) 0.065(4) 0.047(3) 0.039(3) -0.008(3) 0.008(3)
C43 0.048(3) 0.043(3) 0.035(3) 0.018(2) 0.001(2) 0.012(2)
C44 0.049(3) 0.027(2) 0.018(2) 0.011(2) 0.0038(19) 0.0059(17)
C45 0.029(2) 0.029(2) 0.029(2) 0.0047(18) 0.0056(18) 0.0071(18)
C46 0.026(2) 0.028(2) 0.023(2) 0.0042(17) 0.0033(17) 0.0074(17)
C47 0.021(2) 0.029(2) 0.026(2) 0.0025(16) 0.0068(17) 0.0103(17)
C48 0.018(2) 0.036(2) 0.029(2) 0.0054(17) 0.0016(17) 0.0140(19)
C49 0.022(2) 0.028(2) 0.0200(19) 0.0099(16) 0.0035(16) 0.0064(16)
C50 0.0179(19) 0.0212(19) 0.0218(19) 0.0024(15) -0.0027(15) 0.0068(15)
C51 0.0203(19) 0.026(2) 0.0167(18) 0.0048(16) -0.0005(15) 0.0061(15)
C52 0.0197(19) 0.028(2) 0.0204(19) 0.0027(16) -0.0016(15) 0.0047(16)
C53 0.031(2) 0.026(2) 0.0178(19) 0.0068(17) 0.0010(17) 0.0039(16)
C54 0.033(2) 0.040(3) 0.028(2) 0.008(2) 0.0029(19) 0.0035(19)
C55 0.034(3) 0.047(3) 0.050(3) 0.007(2) 0.015(2) 0.006(2)
C56 0.063(4) 0.037(3) 0.033(3) 0.009(2) 0.028(2) 0.006(2)
C57 0.062(3) 0.035(3) 0.021(2) 0.011(2) 0.010(2) 0.0061(19)
C58 0.041(3) 0.028(2) 0.021(2) 0.0070(19) 0.0013(18) 0.0058(17)
C59 0.020(2) 0.024(2) 0.033(2) 0.0088(16) -0.0026(17) 0.0009(17)
C60 0.027(2) 0.058(3) 0.031(2) 0.009(2) -0.0029(19) -0.002(2)
C61 0.033(3) 0.083(4) 0.042(3) 0.013(3) -0.012(2) -0.021(3)
C62 0.021(2) 0.066(4) 0.067(4) 0.002(2) -0.006(3) -0.027(3)
C63 0.030(3) 0.048(3) 0.063(4) -0.005(2) 0.002(2) -0.007(3)
C64 0.030(2) 0.034(2) 0.043(3) -0.0004(19) 0.002(2) 0.003(2)
C65 0.021(2) 0.028(2) 0.023(2) 0.0056(16) -0.0009(16) 0.0049(16)
C66 0.034(3) 0.034(3) 0.041(3) 0.003(2) 0.010(2) -0.003(2)
C67 0.040(3) 0.059(3) 0.037(3) 0.011(2) 0.012(2) -0.006(2)
C68 0.023(2) 0.066(3) 0.033(3) 0.003(2) 0.0040(19) 0.012(2)
C69 0.021(2) 0.042(3) 0.044(3) 0.0036(19) -0.0019(19) 0.025(2)
C70 0.020(2) 0.031(2) 0.033(2) 0.0052(17) -0.0043(17) 0.0125(18)
C71 0.0150(18) 0.024(2) 0.032(2) 0.0053(15) 0.0015(16) 0.0096(17)
C72 0.025(2) 0.029(2) 0.028(2) 0.0074(17) 0.0019(17) 0.0107(18)
C73 0.026(2) 0.051(3) 0.033(2) 0.010(2) -0.0045(19) 0.013(2)
C74 0.030(2) 0.055(3) 0.056(3) 0.019(2) 0.002(2) 0.031(3)
C75 0.041(3) 0.036(3) 0.064(3) 0.019(2) 0.002(3) 0.022(2)
C76 0.029(2) 0.028(2) 0.045(3) 0.0078(18) -0.003(2) 0.008(2)

loop_
_atom_type_symbol
_atom_type_description
_atom_type_scat_dispersion_real
_atom_type_scat_dispersion_imag
_atom_type_scat_source
C C 0.0033 0.0016 'International Tables Vol C Tables 4.2.6.8 and 6.1.1.4'
H H 0.0000 0.0000 'International Tables Vol C Tables 4.2.6.8 and 6.1.1.4'
N N 0.0061 0.0033 'International Tables Vol C Tables 4.2.6.8 and 6.1.1.4'
O O 0.0106 0.0060 'International Tables Vol C Tables 4.2.6.8 and 6.1.1.4'
P P 0.1023 0.0942 'International Tables Vol C Tables 4.2.6.8 and 6.1.1.4'
Cl Cl 0.1484 0.1585 'International Tables Vol C Tables 4.2.6.8 and 6.1.1.4'
Cu Cu 0.3201 1.2651 'International Tables Vol C Tables 4.2.6.8 and 6.1.1.4'

loop_
_geom_angle_atom_site_label_1
_geom_angle_atom_site_label_2
_geom_angle_atom_site_label_3
_geom_angle
_geom_angle_publ_flag
Cl1 Cu1 P1 115.98(5) yes
Cl1 Cu1 N2 101.81(9) yes
Cl1 Cu1 N3 98.19(9) yes
P1 Cu1 N2 121.16(9) yes
P1 Cu1 N3 129.82(9) yes
N2 Cu1 N3 82.70(12) yes
Cu1 P1 C21 111.74(13) ?
Cu1 P1 C27 118.29(15) ?
Cu1 P1 C33 115.99(14) ?
C21 P1 C27 102.3(2) ?
C21 P1 C33 104.83(18) ?
C27 P1 C33 101.88(18) ?
O1 N1 O2 122.2(4) ?
O1 N1 C1 118.6(4) ?
O2 N1 C1 119.2(3) ?
Cu1 N2 C9 140.3(3) ?
Cu1 N2 C10 103.3(2) ?
C9 N2 C10 116.1(3) ?
Cu1 N3 C11 109.7(2) ?
Cu1 N3 C12 131.3(3) ?
C11 N3 C12 118.1(3) ?
O3 N4 O4 123.6(4) ?
O3 N4 C20 119.0(4) ?
O4 N4 C20 117.4(4) ?
N1 C1 C2 116.7(4) ?
N1 C1 C6 120.2(3) ?
C2 C1 C6 123.0(4) ?
C1 C2 H2 120.5 ?
C1 C2 C3 119.0(4) ?
H2 C2 C3 120.5 ?
C2 C3 H3 120.0 ?
C2 C3 C4 120.1(4) ?
H3 C3 C4 120.0 ?
C3 C4 H4 119.8 ?
C3 C4 C5 120.5(4) ?
H4 C4 C5 119.8 ?
C4 C5 H5 119.4 ?
C4 C5 C6 121.3(4) ?
H5 C5 C6 119.4 ?
C1 C6 C5 116.0(4) ?
C1 C6 C7 125.2(4) ?
C5 C6 C7 118.5(4) ?
C6 C7 H7 117.2 ?
C6 C7 C8 125.7(4) ?
H7 C7 C8 117.2 ?
C7 C8 H8 120.4 ?
C7 C8 C9 119.2(4) ?
H8 C8 C9 120.4 ?
N2 C9 C8 124.6(4) ?
N2 C9 H9 117.7 ?
C8 C9 H9 117.7 ?
N2 C10 H10A 110.1 ?
N2 C10 H10B 110.1 ?
N2 C10 C11 108.0(3) ?
H10A C10 H10B 108.4 ?
H10A C10 C11 110.1 ?
H10B C10 C11 110.1 ?
N3 C11 C10 108.6(3) ?
N3 C11 H11A 110.0 ?
N3 C11 H11B 110.0 ?
C10 C11 H11A 110.0 ?
C10 C11 H11B 110.0 ?
H11A C11 H11B 108.4 ?
N3 C12 H12 118.5 ?
N3 C12 C13 123.1(4) ?
H12 C12 C13 118.5 ?
C12 C13 H13 119.3 ?
C12 C13 C14 121.3(4) ?
H13 C13 C14 119.3 ?
C13 C14 H14 117.0 ?
C13 C14 C15 125.9(4) ?
H14 C14 C15 117.0 ?
C14 C15 C16 120.9(4) ?
C14 C15 C20 123.8(4) ?
C16 C15 C20 115.3(4) ?
C15 C16 H16 119.2 ?
C15 C16 C17 121.7(5) ?
H16 C16 C17 119.2 ?
C16 C17 H17 119.7 ?
C16 C17 C18 120.5(5) ?
H17 C17 C18 119.7 ?
C17 C18 H18 120.2 ?
C17 C18 C19 119.5(5) ?
H18 C18 C19 120.2 ?
C18 C19 H19 120.3 ?
C18 C19 C20 119.4(5) ?
H19 C19 C20 120.3 ?
N4 C20 C15 119.6(4) ?
N4 C20 C19 116.8(4) ?
C15 C20 C19 123.6(5) ?
P1 C21 C22 117.0(3) ?
P1 C21 C26 124.5(3) ?
C22 C21 C26 118.4(4) ?
C21 C22 H22 119.7 ?
C21 C22 C23 120.6(4) ?
H22 C22 C23 119.7 ?
C22 C23 H23 119.9 ?
C22 C23 C24 120.2(4) ?
H23 C23 C24 119.9 ?
C23 C24 H24 120.1 ?
C23 C24 C25 119.7(4) ?
H24 C24 C25 120.1 ?
C24 C25 H25 119.8 ?
C24 C25 C26 120.5(4) ?
H25 C25 C26 119.8 ?
C21 C26 C25 120.5(4) ?
C21 C26 H26 119.7 ?
C25 C26 H26 119.7 ?
P1 C27 C28 123.5(4) ?
P1 C27 C32 118.1(3) ?
C28 C27 C32 118.4(4) ?
C27 C28 H28 119.8 ?
C27 C28 C29 120.4(5) ?
H28 C28 C29 119.8 ?
C28 C29 H29 119.8 ?
C28 C29 C30 120.4(5) ?
H29 C29 C30 119.8 ?
C29 C30 H30 119.8 ?
C29 C30 C31 120.3(5) ?
H30 C30 C31 119.8 ?
C30 C31 H31 120.3 ?
C30 C31 C32 119.4(6) ?
H31 C31 C32 120.3 ?
C27 C32 C31 121.1(5) ?
C27 C32 H32 119.5 ?
C31 C32 H32 119.5 ?
P1 C33 C34 122.8(3) ?
P1 C33 C38 118.7(3) ?
C34 C33 C38 118.5(4) ?
C33 C34 H34 119.4 ?
C33 C34 C35 121.3(5) ?
H34 C34 C35 119.4 ?
C34 C35 H35 120.2 ?
C34 C35 C36 119.6(5) ?
H35 C35 C36 120.2 ?
C35 C36 H36 120.1 ?
C35 C36 C37 119.9(4) ?
H36 C36 C37 120.1 ?
C36 C37 H37 119.6 ?
C36 C37 C38 120.8(5) ?
H37 C37 C38 119.6 ?
C33 C38 C37 120.0(5) ?
C33 C38 H38 120.0 ?
C37 C38 H38 120.0 ?
Cl2 Cu2 P2 117.85(4) yes
Cl2 Cu2 N6 96.77(9) yes
Cl2 Cu2 N7 104.00(9) yes
P2 Cu2 N6 121.11(9) yes
P2 Cu2 N7 126.11(9) yes
N6 Cu2 N7 82.97(12) yes
Cu2 P2 C59 110.15(13) ?
Cu2 P2 C65 118.41(13) ?
Cu2 P2 C71 116.39(13) ?
C59 P2 C65 105.04(18) ?
C59 P2 C71 104.04(18) ?
C65 P2 C71 101.26(17) ?
O5 N5 O6 122.8(5) ?
O5 N5 C39 117.1(5) ?
O6 N5 C39 120.1(4) ?
Cu2 N6 C47 131.6(3) ?
Cu2 N6 C48 108.0(2) ?
C47 N6 C48 117.0(3) ?
Cu2 N7 C49 104.9(2) ?
Cu2 N7 C50 138.7(3) ?
C49 N7 C50 116.2(3) ?
O7 N8 O8 123.4(4) ?
O7 N8 C58 118.6(4) ?
O8 N8 C58 117.9(4) ?
N5 C39 C40 117.3(5) ?
N5 C39 C44 120.3(4) ?
C40 C39 C44 122.4(5) ?
C39 C40 H40 120.1 ?
C39 C40 C41 119.8(5) ?
H40 C40 C41 120.1 ?
C40 C41 H41 120.0 ?
C40 C41 C42 120.1(5) ?
H41 C41 C42 120.0 ?
C41 C42 H42 120.0 ?
C41 C42 C43 119.9(6) ?
H42 C42 C43 120.0 ?
C42 C43 H43 119.3 ?
C42 C43 C44 121.4(5) ?
H43 C43 C44 119.3 ?
C39 C44 C43 116.4(4) ?
C39 C44 C45 124.9(4) ?
C43 C44 C45 118.6(4) ?
C44 C45 H45 117.1 ?
C44 C45 C46 125.7(4) ?
H45 C45 C46 117.1 ?
C45 C46 H46 119.6 ?
C45 C46 C47 120.8(4) ?
H46 C46 C47 119.6 ?
N6 C47 C46 124.0(4) ?
N6 C47 H47 118.0 ?
C46 C47 H47 118.0 ?
N6 C48 H48A 110.0 ?
N6 C48 H48B 110.0 ?
N6 C48 C49 108.4(3) ?
H48A C48 H48B 108.4 ?
H48A C48 C49 110.0 ?
H48B C48 C49 110.0 ?
N7 C49 C48 108.4(3) ?
N7 C49 H49A 110.0 ?
N7 C49 H49B 110.0 ?
C48 C49 H49A 110.0 ?
C48 C49 H49B 110.0 ?
H49A C49 H49B 108.4 ?
N7 C50 H50 117.3 ?
N7 C50 C51 125.3(3) ?
H50 C50 C51 117.3 ?
C50 C51 H51 120.4 ?
C50 C51 C52 119.1(4) ?
H51 C51 C52 120.4 ?
C51 C52 H52 116.3 ?
C51 C52 C53 127.4(4) ?
H52 C52 C53 116.3 ?
C52 C53 C54 119.9(4) ?
C52 C53 C58 123.9(4) ?
C54 C53 C58 115.7(4) ?
C53 C54 H54 119.2 ?
C53 C54 C55 121.7(4) ?
H54 C54 C55 119.2 ?
C54 C55 H55 119.9 ?
C54 C55 C56 120.2(5) ?
H55 C55 C56 119.9 ?
C55 C56 H56 120.1 ?
C55 C56 C57 119.9(4) ?
H56 C56 C57 120.1 ?
C56 C57 H57 120.5 ?
C56 C57 C58 119.0(4) ?
H57 C57 C58 120.5 ?
N8 C58 C53 119.4(4) ?
N8 C58 C57 117.2(4) ?
C53 C58 C57 123.4(4) ?
P2 C59 C60 123.0(3) ?
P2 C59 C64 117.7(3) ?
C60 C59 C64 118.6(4) ?
C59 C60 H60 120.1 ?
C59 C60 C61 119.8(5) ?
H60 C60 C61 120.1 ?
C60 C61 H61 119.5 ?
C60 C61 C62 120.9(5) ?
H61 C61 C62 119.5 ?
C61 C62 H62 120.2 ?
C61 C62 C63 119.6(5) ?
H62 C62 C63 120.2 ?
C62 C63 H63 120.0 ?
C62 C63 C64 120.0(5) ?
H63 C63 C64 120.0 ?
C59 C64 C63 121.0(5) ?
C59 C64 H64 119.5 ?
C63 C64 H64 119.5 ?
P2 C65 C66 123.1(3) ?
P2 C65 C70 118.4(3) ?
C66 C65 C70 118.4(4) ?
C65 C66 H66 119.6 ?
C65 C66 C67 120.7(4) ?
H66 C66 C67 119.6 ?
C66 C67 H67 120.1 ?
C66 C67 C68 119.8(5) ?
H67 C67 C68 120.1 ?
C67 C68 H68 120.0 ?
C67 C68 C69 119.9(4) ?
H68 C68 C69 120.0 ?
C68 C69 H69 119.7 ?
C68 C69 C70 120.7(4) ?
H69 C69 C70 119.7 ?
C65 C70 C69 120.4(4) ?
C65 C70 H70 119.8 ?
C69 C70 H70 119.8 ?
P2 C71 C72 117.5(3) ?
P2 C71 C76 123.5(3) ?
C72 C71 C76 118.8(4) ?
C71 C72 H72 119.8 ?
C71 C72 C73 120.3(4) ?
H72 C72 C73 119.8 ?
C72 C73 H73 119.8 ?
C72 C73 C74 120.3(4) ?
H73 C73 C74 119.8 ?
C73 C74 H74 120.2 ?
C73 C74 C75 119.7(4) ?
H74 C74 C75 120.2 ?
C74 C75 H75 119.6 ?
C74 C75 C76 120.8(4) ?
H75 C75 C76 119.6 ?
C71 C76 C75 120.0(4) ?
C71 C76 H76 120.0 ?
C75 C76 H76 120.0 ?

loop_
_geom_bond_atom_site_label_1
_geom_bond_atom_site_label_2
_geom_bond_distance
_geom_bond_publ_flag
Cu1 Cl1 2.3332(11) yes
Cu1 P1 2.1762(11) yes
Cu1 N2 2.121(3) yes
Cu1 N3 2.077(3) yes
P1 C21 1.823(4) ?
P1 C27 1.827(4) ?
P1 C33 1.826(4) ?
O1 N1 1.223(4) ?
O2 N1 1.216(4) ?
O3 N4 1.218(5) ?
O4 N4 1.224(5) ?
N1 C1 1.470(5) ?
N2 C9 1.277(5) ?
N2 C10 1.468(5) ?
N3 C11 1.462(5) ?
N3 C12 1.277(5) ?
N4 C20 1.473(6) ?
C1 C2 1.382(5) ?
C1 C6 1.397(5) ?
C2 H2 0.950 ?
C2 C3 1.368(6) ?
C3 H3 0.950 ?
C3 C4 1.374(7) ?
C4 H4 0.950 ?
C4 C5 1.385(6) ?
C5 H5 0.950 ?
C5 C6 1.394(6) ?
C6 C7 1.471(5) ?
C7 H7 0.950 ?
C7 C8 1.336(5) ?
C8 H8 0.950 ?
C8 C9 1.451(5) ?
C9 H9 0.950 ?
C10 H10A 0.990 ?
C10 H10B 0.990 ?
C10 C11 1.514(5) ?
C11 H11A 0.990 ?
C11 H11B 0.990 ?
C12 H12 0.950 ?
C12 C13 1.440(5) ?
C13 H13 0.950 ?
C13 C14 1.334(5) ?
C14 H14 0.950 ?
C14 C15 1.456(6) ?
C15 C16 1.400(6) ?
C15 C20 1.407(6) ?
C16 H16 0.950 ?
C16 C17 1.381(7) ?
C17 H17 0.950 ?
C17 C18 1.390(8) ?
C18 H18 0.950 ?
C18 C19 1.370(8) ?
C19 H19 0.950 ?
C19 C20 1.371(6) ?
C21 C22 1.391(5) ?
C21 C26 1.390(6) ?
C22 H22 0.950 ?
C22 C23 1.390(5) ?
C23 H23 0.950 ?
C23 C24 1.373(6) ?
C24 H24 0.950 ?
C24 C25 1.377(7) ?
C25 H25 0.950 ?
C25 C26 1.383(6) ?
C26 H26 0.950 ?
C27 C28 1.388(6) ?
C27 C32 1.388(6) ?
C28 H28 0.950 ?
C28 C29 1.396(7) ?
C29 H29 0.950 ?
C29 C30 1.362(9) ?
C30 H30 0.950 ?
C30 C31 1.383(8) ?
C31 H31 0.950 ?
C31 C32 1.391(6) ?
C32 H32 0.950 ?
C33 C34 1.388(6) ?
C33 C38 1.379(6) ?
C34 H34 0.950 ?
C34 C35 1.385(6) ?
C35 H35 0.950 ?
C35 C36 1.370(7) ?
C36 H36 0.950 ?
C36 C37 1.369(8) ?
C37 H37 0.950 ?
C37 C38 1.391(7) ?
C38 H38 0.950 ?
Cu2 Cl2 2.3253(11) yes
Cu2 P2 2.1730(11) yes
Cu2 N6 2.127(3) yes
Cu2 N7 2.080(3) yes
P2 C59 1.823(4) ?
P2 C65 1.829(4) ?
P2 C71 1.829(4) ?
O5 N5 1.224(5) ?
O6 N5 1.220(5) ?
O7 N8 1.220(5) ?
O8 N8 1.227(5) ?
N5 C39 1.468(7) ?
N6 C47 1.270(5) ?
N6 C48 1.465(5) ?
N7 C49 1.469(5) ?
N7 C50 1.282(4) ?
N8 C58 1.470(6) ?
C39 C40 1.377(7) ?
C39 C44 1.398(6) ?
C40 H40 0.950 ?
C40 C41 1.360(9) ?
C41 H41 0.950 ?
C41 C42 1.381(8) ?
C42 H42 0.950 ?
C42 C43 1.388(6) ?
C43 H43 0.950 ?
C43 C44 1.391(6) ?
C44 C45 1.475(6) ?
C45 H45 0.950 ?
C45 C46 1.331(5) ?
C46 H46 0.950 ?
C46 C47 1.447(5) ?
C47 H47 0.950 ?
C48 H48A 0.990 ?
C48 H48B 0.990 ?
C48 C49 1.520(5) ?
C49 H49A 0.990 ?
C49 H49B 0.990 ?
C50 H50 0.950 ?
C50 C51 1.445(5) ?
C51 H51 0.950 ?
C51 C52 1.332(5) ?
C52 H52 0.950 ?
C52 C53 1.467(5) ?
C53 C54 1.398(6) ?
C53 C58 1.399(5) ?
C54 H54 0.950 ?
C54 C55 1.383(6) ?
C55 H55 0.950 ?
C55 C56 1.382(7) ?
C56 H56 0.950 ?
C56 C57 1.378(7) ?
C57 H57 0.950 ?
C57 C58 1.373(6) ?
C59 C60 1.379(6) ?
C59 C64 1.395(6) ?
C60 H60 0.950 ?
C60 C61 1.398(6) ?
C61 H61 0.950 ?
C61 C62 1.371(8) ?
C62 H62 0.950 ?
C62 C63 1.376(8) ?
C63 H63 0.950 ?
C63 C64 1.382(6) ?
C64 H64 0.950 ?
C65 C66 1.392(6) ?
C65 C70 1.393(5) ?
C66 H66 0.950 ?
C66 C67 1.380(6) ?
C67 H67 0.950 ?
C67 C68 1.391(7) ?
C68 H68 0.950 ?
C68 C69 1.363(6) ?
C69 H69 0.950 ?
C69 C70 1.382(6) ?
C70 H70 0.950 ?
C71 C72 1.392(5) ?
C71 C76 1.397(5) ?
C72 H72 0.950 ?
C72 C73 1.386(5) ?
C73 H73 0.950 ?
C73 C74 1.381(6) ?
C74 H74 0.950 ?
C74 C75 1.373(7) ?
C75 H75 0.950 ?
C75 C76 1.383(6) ?
C76 H76 0.950 ?

loop_
_geom_hbond_atom_site_label_D
_geom_hbond_atom_site_label_H
_geom_hbond_atom_site_label_A
_geom_hbond_site_symmetry_A
_geom_hbond_distance_DH
_geom_hbond_distance_HA
_geom_hbond_distance_DA
_geom_hbond_angle_DHA
_geom_hbond_publ_flag
C7 H7 Cl2 1_655 0.95 2.82 3.683(4) 151 yes
C9 H9 Cl2 1_655 0.95 2.69 3.585(4) 158 yes
C12 H12 O8 2_766 0.95 2.53 3.263(5) 134 yes
C24 H24 O2 1_455 0.95 2.56 3.377(5) 145 yes
C30 H30 O3 1_455 0.95 2.52 3.245(6) 133 yes
C37 H37 O5 2_765 0.95 2.52 3.114(6) 121 yes
C50 H50 Cl1 . 0.95 2.73 3.595(4) 153 yes
C67 H67 O4 2_666 0.95 2.59 3.372(6) 140 yes
C72 H72 Cl2 . 0.95 2.80 3.716(4) 163 yes
C74 H74 O6 1_455 0.95 2.46 3.237(6) 139 yes

loop_
_geom_torsion_atom_site_label_1
_geom_torsion_atom_site_label_2
_geom_torsion_atom_site_label_3
_geom_torsion_atom_site_label_4
_geom_torsion
Cl1 Cu1 P1 C21 69.27(15)
Cl1 Cu1 P1 C27 -49.16(16)
Cl1 Cu1 P1 C33 -170.66(14)
N2 Cu1 P1 C21 -54.84(17)
N2 Cu1 P1 C27 -173.26(18)
N2 Cu1 P1 C33 65.24(17)
N3 Cu1 P1 C21 -162.95(18)
N3 Cu1 P1 C27 78.6(2)
N3 Cu1 P1 C33 -42.88(19)
Cl1 Cu1 N2 C9 -117.2(4)
Cl1 Cu1 N2 C10 70.1(2)
P1 Cu1 N2 C9 13.3(4)
P1 Cu1 N2 C10 -159.42(19)
N3 Cu1 N2 C9 145.9(4)
N3 Cu1 N2 C10 -26.8(2)
Cl1 Cu1 N3 C11 -103.5(2)
Cl1 Cu1 N3 C12 64.8(4)
P1 Cu1 N3 C11 122.3(2)
P1 Cu1 N3 C12 -69.4(4)
N2 Cu1 N3 C11 -2.6(2)
N2 Cu1 N3 C12 165.7(4)
O1 N1 C1 C2 18.3(6)
O1 N1 C1 C6 -164.6(4)
O2 N1 C1 C2 -159.9(4)
O2 N1 C1 C6 17.2(6)
N1 C1 C2 C3 174.2(4)
C6 C1 C2 C3 -2.8(7)
C1 C2 C3 C4 -0.7(7)
C2 C3 C4 C5 3.3(7)
C3 C4 C5 C6 -2.4(7)
C4 C5 C6 C1 -1.0(6)
C4 C5 C6 C7 172.8(4)
N1 C1 C6 C5 -173.3(4)
N1 C1 C6 C7 13.4(6)
C2 C1 C6 C5 3.6(6)
C2 C1 C6 C7 -169.7(4)
C1 C6 C7 C8 -146.7(4)
C5 C6 C7 C8 40.1(6)
C6 C7 C8 C9 -174.8(4)
Cu1 N2 C9 C8 5.8(6)
C10 N2 C9 C8 177.9(3)
C7 C8 C9 N2 -174.6(4)
Cu1 N2 C10 C11 51.4(3)
C9 N2 C10 C11 -123.4(3)
Cu1 N3 C11 C10 31.3(4)
C12 N3 C11 C10 -138.7(3)
N2 C10 C11 N3 -57.1(4)
Cu1 N3 C12 C13 11.8(6)
C11 N3 C12 C13 179.3(3)
N3 C12 C13 C14 176.4(4)
C12 C13 C14 C15 177.6(4)
C13 C14 C15 C16 -24.5(6)
C13 C14 C15 C20 158.6(4)
C14 C15 C16 C17 -175.9(4)
C20 C15 C16 C17 1.2(6)
C15 C16 C17 C18 0.7(7)
C16 C17 C18 C19 -1.9(8)
C17 C18 C19 C20 1.1(8)
C18 C19 C20 N4 -177.2(4)
C18 C19 C20 C15 0.9(7)
C14 C15 C20 N4 -6.9(6)
C14 C15 C20 C19 175.0(4)
C16 C15 C20 N4 176.0(4)
C16 C15 C20 C19 -2.1(6)
O3 N4 C20 C15 -33.6(6)
O3 N4 C20 C19 144.6(5)
O4 N4 C20 C15 149.7(4)
O4 N4 C20 C19 -32.1(6)
Cu1 P1 C21 C22 -27.4(3)
Cu1 P1 C21 C26 152.9(4)
C27 P1 C21 C22 100.1(3)
C27 P1 C21 C26 -79.6(4)
C33 P1 C21 C22 -153.9(3)
C33 P1 C21 C26 26.5(5)
P1 C21 C22 C23 -178.6(3)
C26 C21 C22 C23 1.1(6)
C21 C22 C23 C24 0.0(6)
C22 C23 C24 C25 -0.5(7)
C23 C24 C25 C26 -0.3(8)
C24 C25 C26 C21 1.5(9)
P1 C21 C26 C25 177.8(4)
C22 C21 C26 C25 -1.8(8)
Cu1 P1 C27 C28 117.3(4)
Cu1 P1 C27 C32 -60.7(4)
C21 P1 C27 C28 -5.9(4)
C21 P1 C27 C32 176.0(3)
C33 P1 C27 C28 -114.2(4)
C33 P1 C27 C32 67.8(4)
P1 C27 C28 C29 -177.6(4)
C32 C27 C28 C29 0.4(7)
C27 C28 C29 C30 -0.4(8)
C28 C29 C30 C31 0.1(9)
C29 C30 C31 C32 0.1(8)
P1 C27 C32 C31 177.9(4)
C28 C27 C32 C31 -0.3(7)
C30 C31 C32 C27 0.0(7)
Cu1 P1 C33 C34 160.3(3)
Cu1 P1 C33 C38 -19.2(4)
C21 P1 C33 C34 -75.9(4)
C21 P1 C33 C38 104.5(3)
C27 P1 C33 C34 30.4(4)
C27 P1 C33 C38 -149.1(3)
P1 C33 C34 C35 -179.9(3)
C38 C33 C34 C35 -0.4(7)
C33 C34 C35 C36 -0.3(7)
C34 C35 C36 C37 0.7(7)
C35 C36 C37 C38 -0.5(8)
P1 C33 C38 C37 -179.9(4)
C34 C33 C38 C37 0.6(7)
C36 C37 C38 C33 -0.1(8)
Cl2 Cu2 P2 C59 -163.61(15)
Cl2 Cu2 P2 C65 75.53(15)
Cl2 Cu2 P2 C71 -45.55(15)
N6 Cu2 P2 C59 -45.27(18)
N6 Cu2 P2 C65 -166.13(17)
N6 Cu2 P2 C71 72.80(17)
N7 Cu2 P2 C59 59.99(18)
N7 Cu2 P2 C65 -60.86(18)
N7 Cu2 P2 C71 178.06(17)
Cl2 Cu2 N6 C47 50.1(4)
Cl2 Cu2 N6 C48 -108.1(2)
P2 Cu2 N6 C47 -78.3(4)
P2 Cu2 N6 C48 123.5(2)
N7 Cu2 N6 C47 153.4(4)
N7 Cu2 N6 C48 -4.8(2)
Cl2 Cu2 N7 C49 70.3(2)
Cl2 Cu2 N7 C50 -115.7(4)
P2 Cu2 N7 C49 -148.61(19)
P2 Cu2 N7 C50 25.4(4)
N6 Cu2 N7 C49 -24.9(2)
N6 Cu2 N7 C50 149.1(4)
O5 N5 C39 C40 -21.5(6)
O5 N5 C39 C44 159.1(4)
O6 N5 C39 C40 157.2(5)
O6 N5 C39 C44 -22.1(6)
N5 C39 C40 C41 -178.8(5)
C44 C39 C40 C41 0.5(8)
C39 C40 C41 C42 0.1(8)
C40 C41 C42 C43 -0.9(9)
C41 C42 C43 C44 1.0(8)
C42 C43 C44 C39 -0.4(7)
C42 C43 C44 C45 -177.1(4)
N5 C39 C44 C43 178.9(4)
N5 C39 C44 C45 -4.6(6)
C40 C39 C44 C43 -0.4(7)
C40 C39 C44 C45 176.1(4)
C39 C44 C45 C46 151.1(4)
C43 C44 C45 C46 -32.5(6)
C44 C45 C46 C47 -179.9(4)
Cu2 N6 C47 C46 25.9(6)
C48 N6 C47 C46 -177.5(4)
C45 C46 C47 N6 179.2(4)
Cu2 N6 C48 C49 33.0(4)
C47 N6 C48 C49 -128.8(4)
Cu2 N7 C49 C48 50.5(3)
C50 N7 C49 C48 -125.1(3)
N6 C48 C49 N7 -57.3(4)
Cu2 N7 C50 C51 3.2(6)
C49 N7 C50 C51 176.8(3)
N7 C50 C51 C52 -178.5(4)
C50 C51 C52 C53 -174.3(4)
C51 C52 C53 C54 34.6(6)
C51 C52 C53 C58 -153.5(4)
C52 C53 C54 C55 171.2(4)
C58 C53 C54 C55 -1.4(6)
C53 C54 C55 C56 -2.1(7)
C54 C55 C56 C57 3.4(7)
C55 C56 C57 C58 -1.1(7)
C56 C57 C58 N8 175.7(4)
C56 C57 C58 C53 -2.7(7)
C52 C53 C58 N8 13.3(6)
C52 C53 C58 C57 -168.4(4)
C54 C53 C58 N8 -174.5(4)
C54 C53 C58 C57 3.8(6)
O7 N8 C58 C53 28.6(6)
O7 N8 C58 C57 -149.8(4)
O8 N8 C58 C53 -153.6(4)
O8 N8 C58 C57 28.0(6)
Cu2 P2 C59 C60 -99.6(4)
Cu2 P2 C59 C64 70.7(3)
C65 P2 C59 C60 28.9(4)
C65 P2 C59 C64 -160.8(3)
C71 P2 C59 C60 134.9(4)
C71 P2 C59 C64 -54.8(4)
P2 C59 C60 C61 173.4(4)
C64 C59 C60 C61 3.2(7)
C59 C60 C61 C62 -2.2(8)
C60 C61 C62 C63 0.4(8)
C61 C62 C63 C64 0.1(8)
C62 C63 C64 C59 1.0(8)
P2 C59 C64 C63 -173.4(4)
C60 C59 C64 C63 -2.7(7)
Cu2 P2 C65 C66 173.0(3)
Cu2 P2 C65 C70 -10.2(3)
C59 P2 C65 C66 49.5(4)
C59 P2 C65 C70 -133.6(3)
C71 P2 C65 C66 -58.5(4)
C71 P2 C65 C70 118.3(3)
P2 C65 C66 C67 177.8(4)
C70 C65 C66 C67 0.9(7)
C65 C66 C67 C68 1.2(7)
C66 C67 C68 C69 -2.5(7)
C67 C68 C69 C70 1.6(7)
C68 C69 C70 C65 0.5(6)
P2 C65 C70 C69 -178.8(3)
C66 C65 C70 C69 -1.8(6)
Cu2 P2 C71 C72 28.3(3)
Cu2 P2 C71 C76 -156.5(3)
C59 P2 C71 C72 149.6(3)
C59 P2 C71 C76 -35.2(4)
C65 P2 C71 C72 -101.6(3)
C65 P2 C71 C76 73.6(4)
P2 C71 C72 C73 176.1(3)
C76 C71 C72 C73 0.7(6)
C71 C72 C73 C74 -0.4(6)
C72 C73 C74 C75 -0.3(7)
C73 C74 C75 C76 0.7(7)
C74 C75 C76 C71 -0.4(7)
P2 C71 C76 C75 -175.5(3)
C72 C71 C76 C75 -0.3(6)
